data_4110336
loop_
_publ_author_name
'Christian J. Doonan'
'David J. Nielsen'
'Paul D. Smith'
'Jonathan M. White'
'Graham N. George'
'Charles G. Young'

_publ_section_title
;
 Models for the Molybdenum Hydroxylases: Synthesis, Characterization and
 Reactivity of cis-Oxosulfido-Mo(VI) Complexes
;
_journal_name_full 'Journal of the American Chemical Society'
_journal_page_first 305
_journal_page_last 316
_journal_paper_doi 10.1021/ja056109u
_journal_volume 128
_journal_year 2006
_chemical_formula_sum 'C28 H41 B Mo N6 O2 S'
_chemical_formula_weight 632.49
_chemical_name_systematic
;
(2-tert-butylphenolato)-
{hydrotris(3-isopropylpyrazol-1-yl)borato}-
oxothiomolybdenum(VI)
;
_space_group_IT_number 2
_symmetry_cell_setting triclinic
_symmetry_space_group_name_Hall '-P 1'
_symmetry_space_group_name_H-M 'P -1'
_atom_sites_solution_hydrogens geom
_atom_sites_solution_primary direct
_atom_sites_solution_secondary difmap
_audit_creation_method SHELXL-97
_cell_angle_alpha 81.325(3)
_cell_angle_beta 85.151(2)
_cell_angle_gamma 80.160(3)
_cell_formula_units_Z 2
_cell_length_a 8.5722(10)
_cell_length_b 13.0096(15)
_cell_length_c 14.5680(18)
_cell_measurement_reflns_used 1705
_cell_measurement_temperature 293(2)
_cell_measurement_theta_max 20.76
_cell_measurement_theta_min 2.28
_cell_volume 1579.5(3)
_computing_cell_refinement 'Bruker SMART'
_computing_data_collection 'Bruker SMART'
_computing_data_reduction 'Bruker SAINT'
_computing_molecular_graphics 'Bruker SHELXTL'
_computing_publication_material 'Bruker SHELXTL'
_computing_structure_refinement 'Bruker SHELXTL'
_computing_structure_solution 'Bruker SHELXTL'
_diffrn_ambient_temperature 293(2)
_diffrn_measured_fraction_theta_full 0.989
_diffrn_measured_fraction_theta_max 0.989
_diffrn_measurement_device_type 'CCD area detector'
_diffrn_measurement_method 'phi and omega scans'
_diffrn_radiation_monochromator graphite
_diffrn_radiation_source 'fine-focus sealed tube'
_diffrn_radiation_type MoK\a
_diffrn_radiation_wavelength 0.71073
_diffrn_reflns_av_R_equivalents 0.0470
_diffrn_reflns_av_sigmaI/netI 0.0930
_diffrn_reflns_limit_h_max 10
_diffrn_reflns_limit_h_min -9
_diffrn_reflns_limit_k_max 9
_diffrn_reflns_limit_k_min -15
_diffrn_reflns_limit_l_max 17
_diffrn_reflns_limit_l_min -16
_diffrn_reflns_number 8446
_diffrn_reflns_theta_full 25.00
_diffrn_reflns_theta_max 25.00
_diffrn_reflns_theta_min 1.42
_exptl_absorpt_coefficient_mu 0.515
_exptl_absorpt_correction_type none
_exptl_crystal_colour red
_exptl_crystal_density_diffrn 1.330
_exptl_crystal_description block
_exptl_crystal_F_000 660
_exptl_crystal_size_max 0.20
_exptl_crystal_size_mid 0.15
_exptl_crystal_size_min 0.10
_refine_diff_density_max 0.513
_refine_diff_density_min -0.524
_refine_diff_density_rms 0.074
_refine_ls_extinction_method none
_refine_ls_goodness_of_fit_ref 1.152
_refine_ls_hydrogen_treatment mixed
_refine_ls_matrix_type full
_refine_ls_number_parameters 371
_refine_ls_number_reflns 5503
_refine_ls_number_restraints 4
_refine_ls_restrained_S_all 1.160
_refine_ls_R_factor_all 0.0891
_refine_ls_R_factor_gt 0.0706
_refine_ls_shift/su_max 0.003
_refine_ls_shift/su_mean 0.000
_refine_ls_structure_factor_coef Fsqd
_refine_ls_weighting_details 'calc w=1/[\s^2^(Fo^2^)+(0.0308P)^2^+0.0000P] where P=(Fo^2^+2Fc^2^)/3'
_refine_ls_weighting_scheme calc
_refine_ls_wR_factor_gt 0.1216
_refine_ls_wR_factor_ref 0.1296
_reflns_number_gt 4548
_reflns_number_total 5503
_reflns_threshold_expression >2sigma(I)
_cod_data_source_file ja056109usi20050913_093923.cif
_cod_data_source_block TpiPrMoOS(OC6H4tBu-2)#(2)
_cod_original_sg_symbol_H-M 'P -1 '
_cod_database_code 4110336

loop_
_symmetry_equiv_pos_as_xyz
'x, y, z'
'-x, -y, -z'

loop_
_atom_site_label
_atom_site_type_symbol
_atom_site_fract_x
_atom_site_fract_y
_atom_site_fract_z
_atom_site_U_iso_or_equiv
_atom_site_adp_type
_atom_site_occupancy
_atom_site_symmetry_multiplicity
_atom_site_calc_flag
_atom_site_refinement_flags
_atom_site_disorder_assembly
_atom_site_disorder_group
C10 C 0.6696(8) 0.6196(5) 0.0095(5) 0.078(2) Uani 1 1 d . A .
H10A H 0.7765 0.6004 0.0282 0.117 Uiso 1 1 calc R . .
H10B H 0.6637 0.6787 -0.0391 0.117 Uiso 1 1 calc R . .
H10C H 0.6378 0.5612 -0.0131 0.117 Uiso 1 1 calc R . .
C17 C 0.1612(11) 0.3942(6) 0.3832(6) 0.121(3) Uani 1 1 d . . .
H17A H 0.2465 0.3421 0.3645 0.181 Uiso 1 1 calc R . .
H17B H 0.0659 0.3637 0.3962 0.181 Uiso 1 1 calc R . .
H17C H 0.1872 0.4187 0.4381 0.181 Uiso 1 1 calc R . .
C28 C 0.3082(10) 1.0700(6) 0.1871(6) 0.126(4) Uani 1 1 d . . .
H28A H 0.4112 1.0800 0.1595 0.189 Uiso 1 1 calc R . .
H28B H 0.3118 1.0580 0.2536 0.189 Uiso 1 1 calc R . .
H28C H 0.2326 1.1318 0.1692 0.189 Uiso 1 1 calc R . .
S1 S 0.3564(4) 0.5969(3) 0.4284(3) 0.0527(10) Uani 0.666(6) 1 d PD A 1
O2 O 0.3934(11) 0.8193(8) 0.3463(13) 0.069(3) Uani 0.666(6) 1 d PD A 1
N21 N 0.0783(5) 0.8871(3) 0.2748(3) 0.0457(11) Uani 1 1 d . A .
N11 N 0.0267(5) 0.6661(4) 0.3458(3) 0.0471(12) Uani 1 1 d . A .
S1A S 0.3987(11) 0.8644(7) 0.3451(10) 0.075(3) Uani 0.334(6) 1 d PD A 2
O2A O 0.3645(17) 0.6434(10) 0.4076(13) 0.068(6) Uani 0.334(6) 1 d PD A 2
Mo Mo 0.25323(6) 0.74402(4) 0.34550(3) 0.04107(17) Uani 1 1 d D . .
O1 O 0.2994(4) 0.7059(3) 0.2239(3) 0.0506(10) Uani 1 1 d . A .
N32 N -0.0392(5) 0.8408(3) 0.4672(3) 0.0462(12) Uani 1 1 d . . .
N22 N -0.0800(5) 0.8971(3) 0.2982(3) 0.0477(12) Uani 1 1 d . . .
C1 C 0.2618(7) 0.7076(4) 0.1346(4) 0.0440(14) Uani 1 1 d . . .
B1 B -0.1411(8) 0.8334(5) 0.3871(5) 0.0486(17) Uani 1 1 d . A .
H1 H -0.2528 0.8602 0.4021 0.058 Uiso 1 1 calc R . .
N12 N -0.1210(5) 0.7187(4) 0.3706(3) 0.0461(12) Uani 1 1 d . . .
C15 C 0.0041(8) 0.5695(5) 0.3323(4) 0.0520(15) Uani 1 1 d . . .
N31 N 0.1197(5) 0.8014(3) 0.4684(3) 0.0425(11) Uani 1 1 d . A .
C2 C 0.3852(7) 0.6815(4) 0.0681(4) 0.0455(14) Uani 1 1 d . A .
C34 C 0.0408(7) 0.8664(4) 0.5998(4) 0.0528(16) Uani 1 1 d . . .
H34 H 0.0412 0.8866 0.6584 0.063 Uiso 1 1 calc R A .
C25 C 0.0971(8) 0.9567(5) 0.1982(4) 0.0544(16) Uani 1 1 d . . .
C36 C 0.3366(7) 0.7834(5) 0.5787(4) 0.0556(16) Uani 1 1 d . . .
H36 H 0.3935 0.7354 0.5368 0.067 Uiso 1 1 calc R A .
C35 C 0.1683(7) 0.8165(4) 0.5507(4) 0.0458(14) Uani 1 1 d . A .
C6 C 0.1036(7) 0.7327(4) 0.1125(4) 0.0511(15) Uani 1 1 d . A .
H6 H 0.0244 0.7490 0.1582 0.061 Uiso 1 1 calc R . .
C33 C -0.0861(7) 0.8808(4) 0.5464(4) 0.0542(16) Uani 1 1 d . A .
H33 H -0.1882 0.9129 0.5623 0.065 Uiso 1 1 calc R . .
C8 C 0.6191(7) 0.7400(5) 0.1300(5) 0.071(2) Uani 1 1 d . A .
H8A H 0.7276 0.7177 0.1452 0.107 Uiso 1 1 calc R . .
H8B H 0.5558 0.7581 0.1845 0.107 Uiso 1 1 calc R . .
H8C H 0.6120 0.8004 0.0828 0.107 Uiso 1 1 calc R . .
C26 C 0.2587(8) 0.9741(5) 0.1536(5) 0.0697(19) Uani 1 1 d . A .
H26 H 0.3363 0.9116 0.1729 0.084 Uiso 1 1 calc R . .
C14 C -0.1537(8) 0.5609(5) 0.3492(5) 0.0677(19) Uani 1 1 d . A .
H14 H -0.2004 0.5024 0.3450 0.081 Uiso 1 1 calc R . .
C23 C -0.1562(8) 0.9711(5) 0.2356(5) 0.0619(18) Uani 1 1 d . A .
H23 H -0.2655 0.9918 0.2354 0.074 Uiso 1 1 calc R . .
C3 C 0.3378(8) 0.6871(5) -0.0223(4) 0.0630(18) Uani 1 1 d . . .
H3 H 0.4155 0.6742 -0.0696 0.076 Uiso 1 1 calc R A .
C7 C 0.5578(7) 0.6498(5) 0.0938(4) 0.0529(16) Uani 1 1 d . . .
C5 C 0.0657(8) 0.7332(5) 0.0227(5) 0.0607(17) Uani 1 1 d . . .
H5 H -0.0399 0.7489 0.0079 0.073 Uiso 1 1 calc R A .
C9 C 0.5725(7) 0.5523(5) 0.1686(5) 0.0686(19) Uani 1 1 d . A .
H9A H 0.6809 0.5325 0.1846 0.103 Uiso 1 1 calc R . .
H9B H 0.5387 0.4951 0.1451 0.103 Uiso 1 1 calc R . .
H9C H 0.5069 0.5685 0.2230 0.103 Uiso 1 1 calc R . .
C24 C -0.0480(8) 1.0107(5) 0.1724(4) 0.0624(18) Uani 1 1 d . A .
H24 H -0.0681 1.0635 0.1223 0.075 Uiso 1 1 calc R . .
C13 C -0.2279(8) 0.6549(5) 0.3731(4) 0.0639(18) Uani 1 1 d . A .
H13 H -0.3358 0.6719 0.3887 0.077 Uiso 1 1 calc R . .
C4 C 0.1813(9) 0.7109(5) -0.0448(5) 0.0667(19) Uani 1 1 d . A .
H4 H 0.1550 0.7117 -0.1056 0.080 Uiso 1 1 calc R . .
C38 C 0.4208(8) 0.8764(6) 0.5734(6) 0.103(3) Uani 1 1 d . A .
H38A H 0.5276 0.8527 0.5914 0.155 Uiso 1 1 calc R . .
H38B H 0.3662 0.9237 0.6145 0.155 Uiso 1 1 calc R . .
H38C H 0.4225 0.9124 0.5108 0.155 Uiso 1 1 calc R . .
C16 C 0.1355(8) 0.4864(5) 0.3051(5) 0.0676(19) Uani 1 1 d . A .
H16 H 0.2334 0.5169 0.2926 0.081 Uiso 1 1 calc R . .
C27 C 0.2557(9) 0.9893(5) 0.0471(5) 0.091(2) Uani 1 1 d . . .
H27A H 0.3591 0.9987 0.0198 0.137 Uiso 1 1 calc R A .
H27B H 0.1802 1.0504 0.0271 0.137 Uiso 1 1 calc R . .
H27C H 0.2259 0.9284 0.0278 0.137 Uiso 1 1 calc R . .
C37 C 0.3367(10) 0.7258(7) 0.6781(6) 0.121(3) Uani 1 1 d . A .
H37A H 0.4441 0.7030 0.6954 0.182 Uiso 1 1 calc R . .
H37B H 0.2841 0.6656 0.6818 0.182 Uiso 1 1 calc R . .
H37C H 0.2819 0.7724 0.7197 0.182 Uiso 1 1 calc R . .
C18 C 0.0986(9) 0.4458(6) 0.2162(5) 0.102(3) Uani 1 1 d . . .
H18A H 0.1848 0.3932 0.1993 0.153 Uiso 1 1 calc R A .
H18B H 0.0851 0.5034 0.1664 0.153 Uiso 1 1 calc R . .
H18C H 0.0029 0.4156 0.2277 0.153 Uiso 1 1 calc R . .

loop_
_atom_site_aniso_label
_atom_site_aniso_U_11
_atom_site_aniso_U_22
_atom_site_aniso_U_33
_atom_site_aniso_U_23
_atom_site_aniso_U_13
_atom_site_aniso_U_12
C10 0.069(5) 0.092(5) 0.072(5) -0.028(4) 0.018(4) -0.005(4)
C17 0.160(9) 0.070(6) 0.103(7) 0.021(5) 0.016(6) 0.027(5)
C28 0.135(8) 0.124(8) 0.143(9) -0.048(6) 0.036(7) -0.084(6)
S1 0.0520(18) 0.053(2) 0.053(2) -0.0033(16) -0.0035(14) -0.0129(14)
O2 0.062(5) 0.068(8) 0.072(6) -0.023(7) -0.003(4) 0.016(5)
N21 0.040(3) 0.054(3) 0.044(3) -0.009(2) -0.003(2) -0.007(2)
N11 0.046(3) 0.054(3) 0.040(3) -0.007(2) 0.004(2) -0.008(2)
S1A 0.073(5) 0.089(8) 0.056(4) -0.027(6) -0.018(3) 0.031(4)
O2A 0.068(10) 0.071(14) 0.073(13) -0.014(10) 0.028(9) -0.047(11)
Mo 0.0338(3) 0.0529(3) 0.0364(3) -0.0081(2) -0.0005(2) -0.0059(2)
O1 0.042(2) 0.067(3) 0.041(2) -0.0116(19) 0.0032(18) -0.0054(19)
N32 0.043(3) 0.053(3) 0.044(3) -0.010(2) 0.002(2) -0.010(2)
N22 0.042(3) 0.051(3) 0.048(3) -0.003(2) -0.001(2) -0.005(2)
C1 0.059(4) 0.039(3) 0.036(3) -0.006(2) -0.001(3) -0.014(3)
B1 0.036(4) 0.062(5) 0.048(4) -0.013(3) 0.002(3) -0.008(3)
N12 0.041(3) 0.060(3) 0.039(3) -0.009(2) 0.000(2) -0.013(2)
C15 0.070(4) 0.052(4) 0.035(3) -0.007(3) -0.002(3) -0.014(3)
N31 0.035(3) 0.053(3) 0.040(3) -0.010(2) 0.002(2) -0.010(2)
C2 0.063(4) 0.036(3) 0.035(3) -0.001(2) 0.001(3) -0.008(3)
C34 0.063(4) 0.062(4) 0.038(4) -0.015(3) 0.002(3) -0.017(3)
C25 0.067(4) 0.053(4) 0.046(4) -0.009(3) -0.004(3) -0.015(3)
C36 0.054(4) 0.063(4) 0.053(4) -0.016(3) -0.009(3) -0.012(3)
C35 0.050(4) 0.040(3) 0.047(4) -0.003(3) -0.003(3) -0.009(3)
C6 0.049(4) 0.057(4) 0.047(4) 0.002(3) 0.003(3) -0.018(3)
C33 0.050(4) 0.061(4) 0.053(4) -0.015(3) 0.009(3) -0.012(3)
C8 0.060(4) 0.077(5) 0.082(5) -0.024(4) 0.016(4) -0.024(4)
C26 0.081(5) 0.063(5) 0.063(5) 0.000(3) 0.013(4) -0.021(4)
C14 0.082(5) 0.068(5) 0.063(5) -0.010(4) -0.002(4) -0.039(4)
C23 0.059(4) 0.060(4) 0.065(5) -0.008(3) -0.015(4) 0.001(3)
C3 0.084(5) 0.061(4) 0.042(4) -0.010(3) 0.006(4) -0.007(4)
C7 0.051(4) 0.059(4) 0.048(4) -0.015(3) 0.012(3) -0.011(3)
C5 0.067(4) 0.062(4) 0.056(4) -0.004(3) -0.020(4) -0.013(3)
C9 0.067(4) 0.072(5) 0.065(5) -0.013(4) -0.008(4) 0.001(4)
C24 0.087(5) 0.050(4) 0.047(4) 0.002(3) -0.016(4) -0.004(4)
C13 0.057(4) 0.086(5) 0.057(4) -0.020(4) -0.001(3) -0.026(4)
C4 0.101(6) 0.061(4) 0.045(4) -0.013(3) -0.020(4) -0.020(4)
C38 0.059(5) 0.115(7) 0.149(9) -0.038(6) -0.012(5) -0.029(5)
C16 0.091(5) 0.055(4) 0.054(4) -0.006(3) 0.009(4) -0.012(4)
C27 0.117(7) 0.078(5) 0.072(6) 0.006(4) 0.027(5) -0.028(5)
C37 0.101(7) 0.143(8) 0.107(8) 0.052(6) -0.047(6) -0.028(6)
C18 0.134(7) 0.087(6) 0.086(6) -0.032(5) 0.036(5) -0.021(5)

loop_
_atom_type_symbol
_atom_type_description
_atom_type_scat_dispersion_real
_atom_type_scat_dispersion_imag
_atom_type_scat_source
C C 0.0030 0.0020 'International Tables Vol C Tables 4.2.6.8 and 6.1.1.4'
H H 0.0000 0.0000 'International Tables Vol C Tables 4.2.6.8 and 6.1.1.4'
B B 0.0010 0.0010 'International Tables Vol C Tables 4.2.6.8 and 6.1.1.4'
Mo Mo -1.6830 0.6860 'International Tables Vol C Tables 4.2.6.8 and 6.1.1.4'
N N 0.0060 0.0030 'International Tables Vol C Tables 4.2.6.8 and 6.1.1.4'
O O 0.0110 0.0060 'International Tables Vol C Tables 4.2.6.8 and 6.1.1.4'
S S 0.1250 0.1230 'International Tables Vol C Tables 4.2.6.8 and 6.1.1.4'

loop_
_geom_angle_atom_site_label_1
_geom_angle_atom_site_label_2
_geom_angle_atom_site_label_3
_geom_angle
C7 C10 H10A 109.5
C7 C10 H10B 109.5
H10A C10 H10B 109.5
C7 C10 H10C 109.5
H10A C10 H10C 109.5
H10B C10 H10C 109.5
C16 C17 H17A 109.5
C16 C17 H17B 109.5
H17A C17 H17B 109.5
C16 C17 H17C 109.5
H17A C17 H17C 109.5
H17B C17 H17C 109.5
C26 C28 H28A 109.5
C26 C28 H28B 109.5
H28A C28 H28B 109.5
C26 C28 H28C 109.5
H28A C28 H28C 109.5
H28B C28 H28C 109.5
C25 N21 N22 106.8(5)
C25 N21 Mo 131.4(4)
N22 N21 Mo 120.4(4)
C15 N11 N12 105.9(5)
C15 N11 Mo 133.3(4)
N12 N11 Mo 120.7(3)
O2A Mo O2 90.2(7)
O2A Mo O1 100.4(8)
O2 Mo O1 99.2(6)
O2A Mo N31 94.1(7)
O2 Mo N31 93.3(5)
O1 Mo N31 160.68(15)
O2A Mo S1 11.6(6)
O2 Mo S1 101.7(5)
O1 Mo S1 99.89(16)
N31 Mo S1 91.83(16)
O2A Mo S1A 99.2(7)
O2 Mo S1A 10.3(6)
O1 Mo S1A 102.3(4)
N31 Mo S1A 87.7(4)
S1 Mo S1A 110.5(3)
O2A Mo N11 97.9(6)
O2 Mo N11 170.0(4)
O1 Mo N11 85.04(15)
N31 Mo N11 80.41(15)
S1 Mo N11 86.34(14)
S1A Mo N11 159.8(3)
O2A Mo N21 173.2(7)
O2 Mo N21 91.7(5)
O1 Mo N21 85.74(15)
N31 Mo N21 79.22(16)
S1 Mo N21 164.37(14)
S1A Mo N21 82.1(3)
N11 Mo N21 79.60(16)
C1 O1 Mo 152.1(3)
C33 N32 N31 108.8(5)
C33 N32 B1 128.1(5)
N31 N32 B1 123.1(4)
C23 N22 N21 108.5(5)
C23 N22 B1 131.3(5)
N21 N22 B1 120.0(5)
O1 C1 C6 119.4(5)
O1 C1 C2 118.3(5)
C6 C1 C2 122.3(5)
N12 B1 N22 107.7(5)
N12 B1 N32 109.0(5)
N22 B1 N32 108.8(5)
N12 B1 H1 110.4
N22 B1 H1 110.4
N32 B1 H1 110.4
C13 N12 N11 109.2(5)
C13 N12 B1 130.6(5)
N11 N12 B1 120.2(4)
N11 C15 C14 109.7(5)
N11 C15 C16 123.3(6)
C14 C15 C16 127.0(6)
C35 N31 N32 107.0(4)
C35 N31 Mo 131.3(4)
N32 N31 Mo 121.3(3)
C3 C2 C1 115.0(6)
C3 C2 C7 123.2(5)
C1 C2 C7 121.9(5)
C33 C34 C35 107.0(5)
C33 C34 H34 126.5
C35 C34 H34 126.5
N21 C25 C24 109.8(6)
N21 C25 C26 122.9(6)
C24 C25 C26 127.2(6)
C38 C36 C35 111.6(5)
C38 C36 C37 109.1(6)
C35 C36 C37 109.5(6)
C38 C36 H36 108.9
C35 C36 H36 108.9
C37 C36 H36 108.9
N31 C35 C34 108.6(5)
N31 C35 C36 123.3(5)
C34 C35 C36 128.1(5)
C5 C6 C1 119.3(6)
C5 C6 H6 120.3
C1 C6 H6 120.3
N32 C33 C34 108.6(5)
N32 C33 H33 125.7
C34 C33 H33 125.7
C7 C8 H8A 109.5
C7 C8 H8B 109.5
H8A C8 H8B 109.5
C7 C8 H8C 109.5
H8A C8 H8C 109.5
H8B C8 H8C 109.5
C25 C26 C27 110.3(6)
C25 C26 C28 109.8(6)
C27 C26 C28 111.0(6)
C25 C26 H26 108.5
C27 C26 H26 108.5
C28 C26 H26 108.5
C13 C14 C15 106.3(6)
C13 C14 H14 126.8
C15 C14 H14 126.8
N22 C23 C24 109.1(6)
N22 C23 H23 125.4
C24 C23 H23 125.4
C4 C3 C2 123.2(6)
C4 C3 H3 118.4
C2 C3 H3 118.4
C2 C7 C9 109.6(5)
C2 C7 C10 111.9(5)
C9 C7 C10 106.9(5)
C2 C7 C8 111.6(5)
C9 C7 C8 109.4(5)
C10 C7 C8 107.3(5)
C4 C5 C6 120.7(6)
C4 C5 H5 119.7
C6 C5 H5 119.7
C7 C9 H9A 109.5
C7 C9 H9B 109.5
H9A C9 H9B 109.5
C7 C9 H9C 109.5
H9A C9 H9C 109.5
H9B C9 H9C 109.5
C23 C24 C25 105.7(6)
C23 C24 H24 127.2
C25 C24 H24 127.2
N12 C13 C14 108.9(6)
N12 C13 H13 125.6
C14 C13 H13 125.6
C5 C4 C3 119.5(6)
C5 C4 H4 120.3
C3 C4 H4 120.3
C36 C38 H38A 109.5
C36 C38 H38B 109.5
H38A C38 H38B 109.5
C36 C38 H38C 109.5
H38A C38 H38C 109.5
H38B C38 H38C 109.5
C15 C16 C17 110.9(6)
C15 C16 C18 110.6(6)
C17 C16 C18 109.2(6)
C15 C16 H16 108.7
C17 C16 H16 108.7
C18 C16 H16 108.7
C26 C27 H27A 109.5
C26 C27 H27B 109.5
H27A C27 H27B 109.5
C26 C27 H27C 109.5
H27A C27 H27C 109.5
H27B C27 H27C 109.5
C36 C37 H37A 109.5
C36 C37 H37B 109.5
H37A C37 H37B 109.5
C36 C37 H37C 109.5
H37A C37 H37C 109.5
H37B C37 H37C 109.5
C16 C18 H18A 109.5
C16 C18 H18B 109.5
H18A C18 H18B 109.5
C16 C18 H18C 109.5
H18A C18 H18C 109.5
H18B C18 H18C 109.5

loop_
_geom_bond_atom_site_label_1
_geom_bond_atom_site_label_2
_geom_bond_distance
C10 C7 1.549(8)
C10 H10A 0.9600
C10 H10B 0.9600
C10 H10C 0.9600
C17 C16 1.523(9)
C17 H17A 0.9600
C17 H17B 0.9600
C17 H17C 0.9600
C28 C26 1.541(8)
C28 H28A 0.9600
C28 H28B 0.9600
C28 H28C 0.9600
S1 Mo 2.193(3)
O2 Mo 1.677(5)
N21 C25 1.345(7)
N21 N22 1.360(6)
N21 Mo 2.346(4)
N11 C15 1.349(6)
N11 N12 1.379(5)
N11 Mo 2.338(5)
S1A Mo 2.161(5)
O2A Mo 1.675(5)
Mo O1 1.903(4)
Mo N31 2.199(4)
O1 C1 1.362(6)
N32 C33 1.339(6)
N32 N31 1.372(5)
N32 B1 1.538(7)
N22 C23 1.344(7)
N22 B1 1.533(8)
C1 C6 1.393(7)
C1 C2 1.407(7)
B1 N12 1.526(7)
B1 H1 0.9800
N12 C13 1.333(7)
C15 C14 1.375(8)
C15 C16 1.494(8)
N31 C35 1.354(6)
C2 C3 1.399(7)
C2 C7 1.528(8)
C34 C33 1.361(7)
C34 C35 1.377(7)
C34 H34 0.9300
C25 C24 1.371(8)
C25 C26 1.518(8)
C36 C38 1.500(8)
C36 C35 1.505(7)
C36 C37 1.528(9)
C36 H36 0.9800
C6 C5 1.373(8)
C6 H6 0.9300
C33 H33 0.9300
C8 C7 1.541(7)
C8 H8A 0.9600
C8 H8B 0.9600
C8 H8C 0.9600
C26 C27 1.535(9)
C26 H26 0.9800
C14 C13 1.359(8)
C14 H14 0.9300
C23 C24 1.360(9)
C23 H23 0.9300
C3 C4 1.380(8)
C3 H3 0.9300
C7 C9 1.538(8)
C5 C4 1.363(9)
C5 H5 0.9300
C9 H9A 0.9600
C9 H9B 0.9600
C9 H9C 0.9600
C24 H24 0.9300
C13 H13 0.9300
C4 H4 0.9300
C38 H38A 0.9600
C38 H38B 0.9600
C38 H38C 0.9600
C16 C18 1.546(8)
C16 H16 0.9800
C27 H27A 0.9600
C27 H27B 0.9600
C27 H27C 0.9600
C37 H37A 0.9600
C37 H37B 0.9600
C37 H37C 0.9600
C18 H18A 0.9600
C18 H18B 0.9600
C18 H18C 0.9600
